data_2230054
loop_
_publ_author_name
'Ma, Jie'
'Fan, Wei-Zhen'
'Lin, Li-Rong'

_publ_section_title
;
 A dinuclear zinc complex with
 (<i>E</i>)-4-dimethylamino-<i>N</i>'-(2-hydroxybenzylidene)benzohydrazide
;
_journal_coeditor_code JJ2088
_journal_issue 5
_journal_name_full 'Acta Crystallographica Section E'
_journal_page_first m624
_journal_page_last m625
_journal_paper_doi 10.1107/S1600536811014462
_journal_volume 67
_journal_year 2011
_chemical_formula_iupac '[Zn2 (C16 H16 N3 O2)2 (C H O2)2]'
_chemical_formula_moiety 'C34 H34 N6 O8 Zn2'
_chemical_formula_sum 'C34 H34 N6 O8 Zn2'
_chemical_formula_weight 785.41
_chemical_name_systematic
;
bis[\m-(<i>E</i>)-2-({2-[4-
(dimethylamino)benzoyl]hydrazinylidene}methyl)phenolato]bis[formatozinc]
;
_space_group_IT_number 14
_symmetry_cell_setting monoclinic
_symmetry_space_group_name_Hall '-P 2yn'
_symmetry_space_group_name_H-M 'P 1 21/n 1'
_atom_sites_solution_hydrogens geom
_atom_sites_solution_primary direct
_atom_sites_solution_secondary difmap
_audit_creation_method SHELXL-97
_cell_angle_alpha 90.00
_cell_angle_beta 101.63(3)
_cell_angle_gamma 90.00
_cell_formula_units_Z 2
_cell_length_a 14.556(3)
_cell_length_b 6.7607(14)
_cell_length_c 17.085(3)
_cell_measurement_reflns_used 11481
_cell_measurement_temperature 173(2)
_cell_measurement_theta_max 54.95
_cell_measurement_theta_min 6.12
_cell_volume 1646.8(6)
_computing_cell_refinement 'RAPID-AUTO (Rigaku, 2004)'
_computing_data_collection 'RAPID-AUTO (Rigaku, 2004)'
_computing_data_reduction 'RAPID-AUTO (Rigaku, 2004)'
_computing_molecular_graphics 'SHELXTL (Sheldrick, 2008)'
_computing_publication_material 'SHELXL97 (Sheldrick, 2008)'
_computing_structure_refinement 'SHELXL97 (Sheldrick, 2008)'
_computing_structure_solution 'SHELXS97 (Sheldrick,2008)'
_diffrn_ambient_temperature 173(2)
_diffrn_measured_fraction_theta_full 0.991
_diffrn_measured_fraction_theta_max 0.991
_diffrn_measurement_device_type 'Rigaku R-AXIS RAPID'
_diffrn_measurement_method \w
_diffrn_radiation_monochromator graphite
_diffrn_radiation_source 'Rotating anode'
_diffrn_radiation_type MoK\a
_diffrn_radiation_wavelength 0.71073
_diffrn_reflns_av_R_equivalents 0.0323
_diffrn_reflns_av_sigmaI/netI 0.0264
_diffrn_reflns_limit_h_max 17
_diffrn_reflns_limit_h_min -17
_diffrn_reflns_limit_k_max 8
_diffrn_reflns_limit_k_min -8
_diffrn_reflns_limit_l_max 21
_diffrn_reflns_limit_l_min -21
_diffrn_reflns_number 13433
_diffrn_reflns_theta_full 25.99
_diffrn_reflns_theta_max 25.99
_diffrn_reflns_theta_min 3.25
_exptl_absorpt_coefficient_mu 1.519
_exptl_absorpt_correction_T_max 0.8881
_exptl_absorpt_correction_T_min 0.8629
_exptl_absorpt_correction_type multi-scan
_exptl_absorpt_process_details '(ABSCOR; Higashi, 1995)'
_exptl_crystal_colour yellow
_exptl_crystal_density_diffrn 1.584
_exptl_crystal_density_method 'not measured'
_exptl_crystal_description block
_exptl_crystal_F_000 808
_exptl_crystal_size_max 0.10
_exptl_crystal_size_mid 0.10
_exptl_crystal_size_min 0.08
_refine_diff_density_max 0.327
_refine_diff_density_min -0.300
_refine_ls_extinction_method none
_refine_ls_goodness_of_fit_ref 1.072
_refine_ls_hydrogen_treatment constr
_refine_ls_matrix_type full
_refine_ls_number_parameters 228
_refine_ls_number_reflns 3213
_refine_ls_number_restraints 0
_refine_ls_restrained_S_all 1.072
_refine_ls_R_factor_all 0.0363
_refine_ls_R_factor_gt 0.0282
_refine_ls_shift/su_max 0.002
_refine_ls_shift/su_mean 0.000
_refine_ls_structure_factor_coef Fsqd
_refine_ls_weighting_details 'calc w=1/[\s^2^(Fo^2^)+(0.0452P)^2^+0.0838P] where P=(Fo^2^+2Fc^2^)/3'
_refine_ls_weighting_scheme calc
_refine_ls_wR_factor_gt 0.0732
_refine_ls_wR_factor_ref 0.0774
_reflns_number_gt 2679
_reflns_number_total 3213
_reflns_threshold_expression I>2\s(I)
_cod_data_source_file jj2088.cif
_cod_data_source_block I
_cod_original_sg_symbol_H-M 'P 21/n'
_cod_database_code 2230054
_cod_database_fobs_code 2230054

loop_
_symmetry_equiv_pos_as_xyz
'x, y, z'
'-x+1/2, y+1/2, -z+1/2'
'-x, -y, -z'
'x-1/2, -y-1/2, z-1/2'

loop_
_atom_site_type_symbol
_atom_site_label
_atom_site_fract_x
_atom_site_fract_y
_atom_site_fract_z
_atom_site_U_iso_or_equiv
_atom_site_adp_type
_atom_site_calc_flag
_atom_site_refinement_flags
_atom_site_occupancy
_atom_site_disorder_assembly
_atom_site_disorder_group
Zn Zn1 0.604524(15) 0.57545(3) 0.527904(16) 0.03564(10) Uani d . 1 . .
O O1 0.47575(10) 0.5761(2) 0.56269(10) 0.0401(4) Uani d . 1 . .
N N2 0.68239(11) 0.9705(2) 0.53175(12) 0.0381(4) Uani d . 1 . .
H H8 0.6959 1.0948 0.5444 0.046 Uiso calc R 1 . .
N N1 0.60914(11) 0.8734(2) 0.55588(11) 0.0344(4) Uani d . 1 . .
O O2 0.71192(10) 0.6870(2) 0.47370(10) 0.0436(4) Uani d . 1 . .
C C11 0.90778(14) 1.2366(3) 0.44114(14) 0.0418(5) Uani d . 1 . .
H H11 0.9247 1.3710 0.4520 0.050 Uiso calc R 1 . .
C C9 0.80890(13) 0.9595(3) 0.45818(13) 0.0339(5) Uani d . 1 . .
C C12 0.95679(14) 1.1247(3) 0.39372(14) 0.0378(5) Uani d . 1 . .
C C13 0.92810(15) 0.9259(3) 0.37917(15) 0.0419(5) Uani d . 1 . .
H H13 0.9591 0.8446 0.3472 0.050 Uiso calc R 1 . .
C C8 0.73176(13) 0.8649(3) 0.48804(13) 0.0347(5) Uani d . 1 . .
C C6 0.48425(14) 0.8912(3) 0.62988(14) 0.0378(5) Uani d . 1 . .
N N3 1.02861(13) 1.2013(3) 0.36293(13) 0.0476(5) Uani d . 1 . .
C C10 0.83602(14) 1.1570(3) 0.47224(14) 0.0385(5) Uani d . 1 . .
H H10 0.8042 1.2374 0.5039 0.046 Uiso calc R 1 . .
C C1 0.44444(13) 0.7007(3) 0.61235(13) 0.0355(5) Uani d . 1 . .
C C7 0.56179(15) 0.9695(3) 0.59851(15) 0.0414(5) Uani d . 1 . .
H H7 0.5789 1.1034 0.6106 0.050 Uiso calc R 1 . .
C C14 0.85623(15) 0.8488(3) 0.41056(15) 0.0418(5) Uani d . 1 . .
H H14 0.8383 0.7151 0.3993 0.050 Uiso calc R 1 . .
C C15 1.08257(17) 1.0784(4) 0.31949(17) 0.0560(7) Uani d . 1 . .
H H15A 1.1347 1.1554 0.3068 0.084 Uiso calc R 1 . .
H H15B 1.0422 1.0322 0.2699 0.084 Uiso calc R 1 . .
H H15C 1.1074 0.9642 0.3524 0.084 Uiso calc R 1 . .
C C16 1.06386(17) 1.3985(3) 0.38441(18) 0.0547(6) Uani d . 1 . .
H H16A 1.0112 1.4911 0.3788 0.082 Uiso calc R 1 . .
H H16B 1.1058 1.4389 0.3490 0.082 Uiso calc R 1 . .
H H16C 1.0985 1.3987 0.4399 0.082 Uiso calc R 1 . .
C C2 0.37002(15) 0.6489(4) 0.64826(15) 0.0461(6) Uani d . 1 . .
H H2 0.3428 0.5212 0.6387 0.055 Uiso calc R 1 . .
C C3 0.33486(16) 0.7778(4) 0.69733(16) 0.0540(6) Uani d . 1 . .
H H3 0.2835 0.7380 0.7202 0.065 Uiso calc R 1 . .
C C5 0.44609(16) 1.0176(4) 0.68003(16) 0.0504(6) Uani d . 1 . .
H H5 0.4723 1.1458 0.6909 0.060 Uiso calc R 1 . .
C C4 0.37272(17) 0.9632(4) 0.71382(16) 0.0559(7) Uani d . 1 . .
H H4 0.3483 1.0512 0.7479 0.067 Uiso calc R 1 . .
O O3 0.68177(10) 0.3641(2) 0.58935(10) 0.0429(4) Uani d . 1 . .
O O4 0.71583(15) 0.5810(3) 0.68721(13) 0.0722(6) Uani d . 1 . .
C C17 0.72061(16) 0.4179(3) 0.65971(16) 0.0455(6) Uani d . 1 . .
H H17 0.7563 0.3216 0.6933 0.055 Uiso calc R 1 . .

loop_
_atom_site_aniso_label
_atom_site_aniso_U_11
_atom_site_aniso_U_22
_atom_site_aniso_U_33
_atom_site_aniso_U_12
_atom_site_aniso_U_13
_atom_site_aniso_U_23
Zn1 0.03384(15) 0.02593(14) 0.04950(19) -0.00573(9) 0.01398(11) -0.00385(10)
O1 0.0353(7) 0.0404(8) 0.0478(10) -0.0092(6) 0.0162(7) -0.0117(7)
N2 0.0372(9) 0.0266(8) 0.0540(13) -0.0070(7) 0.0180(9) -0.0025(8)
N1 0.0336(8) 0.0281(8) 0.0432(11) -0.0063(7) 0.0117(8) 0.0007(7)
O2 0.0469(8) 0.0292(7) 0.0604(11) -0.0115(6) 0.0246(8) -0.0085(7)
C11 0.0446(11) 0.0323(10) 0.0517(15) -0.0104(9) 0.0171(10) -0.0037(10)
C9 0.0335(10) 0.0320(10) 0.0368(13) -0.0043(8) 0.0084(9) 0.0010(8)
C12 0.0349(10) 0.0399(11) 0.0396(14) -0.0026(9) 0.0097(9) 0.0037(9)
C13 0.0449(11) 0.0382(11) 0.0469(15) -0.0002(9) 0.0194(11) -0.0060(10)
C8 0.0329(9) 0.0319(10) 0.0389(13) -0.0036(8) 0.0067(9) 0.0014(9)
C6 0.0371(10) 0.0364(10) 0.0416(14) -0.0006(9) 0.0124(9) -0.0042(9)
N3 0.0465(10) 0.0476(10) 0.0548(14) -0.0094(9) 0.0250(10) -0.0018(9)
C10 0.0410(11) 0.0333(10) 0.0443(14) -0.0055(9) 0.0159(10) -0.0053(9)
C1 0.0315(9) 0.0402(11) 0.0347(13) -0.0008(9) 0.0065(9) -0.0020(9)
C7 0.0427(11) 0.0305(10) 0.0536(16) -0.0054(9) 0.0161(11) -0.0061(10)
C14 0.0459(11) 0.0307(10) 0.0511(15) -0.0066(9) 0.0150(11) -0.0037(10)
C15 0.0486(13) 0.0675(16) 0.0584(18) -0.0044(12) 0.0259(13) -0.0030(13)
C16 0.0475(12) 0.0561(14) 0.0650(19) -0.0153(11) 0.0220(12) -0.0036(13)
C2 0.0411(11) 0.0556(13) 0.0436(15) -0.0127(10) 0.0138(10) -0.0057(11)
C3 0.0392(11) 0.0807(18) 0.0466(16) -0.0074(12) 0.0191(11) -0.0078(13)
C5 0.0490(13) 0.0467(12) 0.0576(17) -0.0018(11) 0.0154(12) -0.0139(12)
C4 0.0472(13) 0.0709(17) 0.0537(17) 0.0033(12) 0.0196(12) -0.0178(13)
O3 0.0489(8) 0.0299(7) 0.0510(11) -0.0020(6) 0.0125(8) -0.0009(7)
O4 0.1017(16) 0.0525(11) 0.0617(14) -0.0037(10) 0.0148(12) -0.0154(9)
C17 0.0452(12) 0.0419(12) 0.0513(17) -0.0026(10) 0.0144(11) 0.0063(11)

loop_
_atom_type_symbol
_atom_type_description
_atom_type_scat_dispersion_real
_atom_type_scat_dispersion_imag
_atom_type_scat_source
C C 0.0033 0.0016 'International Tables Vol C Tables 4.2.6.8 and 6.1.1.4'
H H 0.0000 0.0000 'International Tables Vol C Tables 4.2.6.8 and 6.1.1.4'
N N 0.0061 0.0033 'International Tables Vol C Tables 4.2.6.8 and 6.1.1.4'
O O 0.0106 0.0060 'International Tables Vol C Tables 4.2.6.8 and 6.1.1.4'
Zn Zn 0.2839 1.4301 'International Tables Vol C Tables 4.2.6.8 and 6.1.1.4'

loop_
_geom_angle_atom_site_label_1
_geom_angle_atom_site_label_2
_geom_angle_atom_site_label_3
_geom_angle_site_symmetry_1
_geom_angle_site_symmetry_3
_geom_angle
_geom_angle_publ_flag
O3 Zn1 O1 . 3_666 102.64(7) ?
O3 Zn1 N1 . . 126.22(7) ?
O1 Zn1 N1 3_666 . 131.13(7) ?
O3 Zn1 O1 . . 107.34(6) ?
O1 Zn1 O1 3_666 . 78.72(7) ?
N1 Zn1 O1 . . 85.47(6) ?
O3 Zn1 O2 . . 95.66(6) ?
O1 Zn1 O2 3_666 . 102.13(6) ?
N1 Zn1 O2 . . 76.17(6) ?
O1 Zn1 O2 . . 156.30(6) ?
C1 O1 Zn1 . 3_666 125.90(12) ?
C1 O1 Zn1 . . 128.65(12) ?
Zn1 O1 Zn1 3_666 . 101.28(7) ?
C8 N2 N1 . . 116.42(16) ?
C8 N2 H8 . . 121.8 ?
N1 N2 H8 . . 121.8 ?
C7 N1 N2 . . 117.73(17) ?
C7 N1 Zn1 . . 129.16(14) ?
N2 N1 Zn1 . . 112.60(12) ?
C8 O2 Zn1 . . 114.85(13) ?
C10 C11 C12 . . 121.76(19) ?
C10 C11 H11 . . 119.1 ?
C12 C11 H11 . . 119.1 ?
C14 C9 C10 . . 117.34(18) ?
C14 C9 C8 . . 118.27(18) ?
C10 C9 C8 . . 124.35(19) ?
N3 C12 C11 . . 122.44(19) ?
N3 C12 C13 . . 121.0(2) ?
C11 C12 C13 . . 116.57(18) ?
C14 C13 C12 . . 120.9(2) ?
C14 C13 H13 . . 119.5 ?
C12 C13 H13 . . 119.5 ?
O2 C8 N2 . . 119.51(18) ?
O2 C8 C9 . . 120.87(19) ?
N2 C8 C9 . . 119.62(17) ?
C5 C6 C1 . . 119.1(2) ?
C5 C6 C7 . . 116.03(19) ?
C1 C6 C7 . . 124.82(19) ?
C12 N3 C15 . . 121.18(19) ?
C12 N3 C16 . . 120.76(19) ?
C15 N3 C16 . . 117.20(18) ?
C11 C10 C9 . . 121.2(2) ?
C11 C10 H10 . . 119.4 ?
C9 C10 H10 . . 119.4 ?
O1 C1 C2 . . 120.97(18) ?
O1 C1 C6 . . 121.88(18) ?
C2 C1 C6 . . 117.1(2) ?
N1 C7 C6 . . 125.24(19) ?
N1 C7 H7 . . 117.4 ?
C6 C7 H7 . . 117.4 ?
C13 C14 C9 . . 122.20(19) ?
C13 C14 H14 . . 118.9 ?
C9 C14 H14 . . 118.9 ?
N3 C15 H15A . . 109.5 ?
N3 C15 H15B . . 109.5 ?
H15A C15 H15B . . 109.5 ?
N3 C15 H15C . . 109.5 ?
H15A C15 H15C . . 109.5 ?
H15B C15 H15C . . 109.5 ?
N3 C16 H16A . . 109.5 ?
N3 C16 H16B . . 109.5 ?
H16A C16 H16B . . 109.5 ?
N3 C16 H16C . . 109.5 ?
H16A C16 H16C . . 109.5 ?
H16B C16 H16C . . 109.5 ?
C3 C2 C1 . . 121.7(2) ?
C3 C2 H2 . . 119.1 ?
C1 C2 H2 . . 119.1 ?
C4 C3 C2 . . 121.3(2) ?
C4 C3 H3 . . 119.4 ?
C2 C3 H3 . . 119.4 ?
C4 C5 C6 . . 122.4(2) ?
C4 C5 H5 . . 118.8 ?
C6 C5 H5 . . 118.8 ?
C5 C4 C3 . . 118.3(2) ?
C5 C4 H4 . . 120.8 ?
C3 C4 H4 . . 120.8 ?
C17 O3 Zn1 . . 112.98(14) ?
O4 C17 O3 . . 125.4(2) ?
O4 C17 H17 . . 117.3 ?
O3 C17 H17 . . 117.3 ?

loop_
_geom_bond_atom_site_label_1
_geom_bond_atom_site_label_2
_geom_bond_site_symmetry_2
_geom_bond_distance
_geom_bond_publ_flag
Zn1 O3 . 1.9829(16) ?
Zn1 O1 3_666 2.0204(16) ?
Zn1 N1 . 2.0681(17) ?
Zn1 O1 . 2.0776(15) ?
Zn1 O2 . 2.1104(15) ?
O1 C1 . 1.339(2) ?
O1 Zn1 3_666 2.0204(16) ?
N2 C8 . 1.342(3) ?
N2 N1 . 1.384(2) ?
N2 H8 . 0.8800 ?
N1 C7 . 1.277(3) ?
O2 C8 . 1.250(2) ?
C11 C10 . 1.374(3) ?
C11 C12 . 1.404(3) ?
C11 H11 . 0.9500 ?
C9 C14 . 1.387(3) ?
C9 C10 . 1.399(3) ?
C9 C8 . 1.470(3) ?
C12 N3 . 1.364(3) ?
C12 C13 . 1.415(3) ?
C13 C14 . 1.371(3) ?
C13 H13 . 0.9500 ?
C6 C5 . 1.402(3) ?
C6 C1 . 1.419(3) ?
C6 C7 . 1.444(3) ?
N3 C15 . 1.447(3) ?
N3 C16 . 1.449(3) ?
C10 H10 . 0.9500 ?
C1 C2 . 1.393(3) ?
C7 H7 . 0.9500 ?
C14 H14 . 0.9500 ?
C15 H15A . 0.9800 ?
C15 H15B . 0.9800 ?
C15 H15C . 0.9800 ?
C16 H16A . 0.9800 ?
C16 H16B . 0.9800 ?
C16 H16C . 0.9800 ?
C2 C3 . 1.378(3) ?
C2 H2 . 0.9500 ?
C3 C4 . 1.375(4) ?
C3 H3 . 0.9500 ?
C5 C4 . 1.363(3) ?
C5 H5 . 0.9500 ?
C4 H4 . 0.9500 ?
O3 C17 . 1.274(3) ?
O4 C17 . 1.206(3) ?
C17 H17 . 0.9500 ?

loop_
_geom_hbond_atom_site_label_D
_geom_hbond_atom_site_label_H
_geom_hbond_atom_site_label_A
_geom_hbond_site_symmetry_A
_geom_hbond_distance_DH
_geom_hbond_distance_HA
_geom_hbond_distance_DA
_geom_hbond_angle_DHA
N2 H8 O3 1_565 0.88 2.00 2.838(2) 158.0
